data_1506970
loop_
_publ_author_name
'Kobayashi, Yuka'
'Morisawa, Fumi'
'Saigo, Kazuhiko'

_publ_section_title
;
 A new hydrogen-bonding motif for chiral recognition in the diastereomeric
 salts of racemic 1-phenylethylamine derivatives with enantiopure O-ethyl
 phenylphosphonothioic acid.
;
_journal_issue 23
_journal_name_full 'Organic letters'
_journal_page_first 4227
_journal_page_last 4230
_journal_paper_doi 10.1021/ol0483145
_journal_volume 6
_journal_year 2004
_chemical_absolute_configuration rm
_chemical_formula_moiety 'C17 H24 N O2 P S '
_chemical_formula_sum 'C17 H24 N O2 P S'
_chemical_formula_weight 353.42
_chemical_name_systematic
;
(R)-1-(p-methylphenyl)ethylammonium_(Sp)-O-ethyl phenylphosphonothioate
;
_space_group_IT_number 92
_symmetry_cell_setting tetragonal
_symmetry_Int_Tables_number 92
_symmetry_space_group_name_Hall 'P 4abw 2nw'
_symmetry_space_group_name_H-M 'P 41 21 2'
_cell_angle_alpha 90.0000
_cell_angle_beta 90.0000
_cell_angle_gamma 90.0000
_cell_formula_units_Z 16
_cell_length_a 13.6603(9)
_cell_length_b 13.6603(9)
_cell_length_c 40.766(4)
_cell_measurement_reflns_used 11214
_cell_measurement_temperature 293.1
_cell_measurement_theta_max 27.5
_cell_measurement_theta_min 3.0
_cell_volume 7607.1(10)
_computing_cell_refinement CrystalClear
_computing_data_collection CrystalClear
_computing_data_reduction CrystalStructure
_computing_publication_material 'CrystalStructure 3.8'
_computing_structure_refinement CRYSTALS
_computing_structure_solution SIR92
_diffrn_detector_area_resol_mean 7.31
_diffrn_measured_fraction_theta_full 0.994
_diffrn_measured_fraction_theta_max 0.994
_diffrn_measurement_device_type 'Rigaku Mercury'
_diffrn_measurement_method \w
_diffrn_radiation_type 'Mo K\a'
_diffrn_radiation_wavelength 0.71070
_diffrn_reflns_av_R_equivalents 0.082
_diffrn_reflns_limit_h_max 17
_diffrn_reflns_limit_h_min -11
_diffrn_reflns_limit_k_max 16
_diffrn_reflns_limit_k_min -17
_diffrn_reflns_limit_l_max 52
_diffrn_reflns_limit_l_min -52
_diffrn_reflns_number 44984
_diffrn_reflns_theta_full 27.47
_diffrn_reflns_theta_max 27.47
_exptl_absorpt_coefficient_mu 0.267
_exptl_absorpt_correction_T_max 0.948
_exptl_absorpt_correction_T_min 0.708
_exptl_absorpt_correction_type multi-scan
_exptl_absorpt_process_details 'Jacobson, R. (1998) Private communication'
_exptl_crystal_colour colorless
_exptl_crystal_density_diffrn 1.234
_exptl_crystal_density_method 'not measured'
_exptl_crystal_description prism
_exptl_crystal_F_000 3008.00
_exptl_crystal_size_max 0.20
_exptl_crystal_size_mid 0.20
_exptl_crystal_size_min 0.20
_refine_diff_density_max 0.50
_refine_diff_density_min -0.41
_refine_ls_extinction_method none
_refine_ls_goodness_of_fit_ref 0.679
_refine_ls_hydrogen_treatment refall
_refine_ls_number_parameters 439
_refine_ls_number_reflns 4712
_refine_ls_R_factor_gt 0.0586
_refine_ls_shift/su_max 0.0000
_refine_ls_structure_factor_coef F
_refine_ls_weighting_details 'w = 1/[0.0010Fo^2^ + 3.0000\s(Fo^2^) + 0.5000]'
_refine_ls_weighting_scheme calc
_refine_ls_wR_factor_ref 0.0575
_reflns_number_gt 4616
_reflns_number_total 8685
_reflns_threshold_expression F^2^>2.0\s(F^2^)
_cod_data_source_file ol0483145.cif
_cod_data_source_block '__1a_2d'
_cod_original_formula_sum 'C17 H24 N O2 P S '
_cod_database_code 1506970

loop_
_symmetry_equiv_pos_site_id
_symmetry_equiv_pos_as_xyz
1 +X,+Y,+Z
2 1/2-Y,1/2+X,1/4+Z
3 -X,-Y,1/2+Z
4 1/2+Y,1/2-X,3/4+Z
5 1/2-X,1/2+Y,1/4-Z
6 +Y,+X,-Z
7 1/2+X,1/2-Y,3/4-Z
8 -Y,-X,1/2-Z

loop_
_atom_site_label
_atom_site_type_symbol
_atom_site_fract_x
_atom_site_fract_y
_atom_site_fract_z
_atom_site_U_iso_or_equiv
_atom_site_adp_type
_atom_site_occupancy
_atom_site_symmetry_multiplicity
_atom_site_calc_flag
_atom_site_refinement_flags
S(1) S 0.16072(10) -0.16479(13) 0.50876(3) 0.0680(5) Uani 1.00 1 d .
S(2) S 0.61980(12) -0.34283(13) 0.57680(4) 0.0843(6) Uani 1.00 1 d .
P(1) P 0.06878(9) -0.14289(12) 0.54490(3) 0.0492(4) Uani 1.00 1 d .
P(2) P 0.58209(9) -0.23188(10) 0.54921(3) 0.0447(4) Uani 1.00 1 d .
O(5) O 0.6650(2) -0.1730(2) 0.53388(7) 0.0426(9) Uani 1.00 1 d .
O(6) O -0.0387(2) -0.1586(2) 0.53748(7) 0.0500(10) Uani 1.00 1 d .
O(8) O 0.0897(2) -0.2141(2) 0.57516(8) 0.0625(12) Uani 1.00 1 d .
O(9) O 0.5194(2) -0.2634(2) 0.51811(9) 0.0608(12) Uani 1.00 1 d .
N(1) N 0.6777(2) -0.1642(2) 0.46462(9) 0.0445(12) Uani 1.00 1 d .
N(2) N 0.8071(2) -0.0273(2) 0.54093(8) 0.0391(11) Uani 1.00 1 d .
C(1) C 0.0854(3) -0.0220(4) 0.56276(12) 0.0479(16) Uani 1.00 1 d .
C(2) C 0.8114(3) 0.0265(3) 0.57256(11) 0.0443(15) Uani 1.00 1 d .
C(13) C 0.5314(4) -0.0583(3) 0.46092(12) 0.0443(16) Uani 1.00 1 d .
C(14) C 0.5884(3) -0.1386(3) 0.44504(11) 0.0464(16) Uani 1.00 1 d .
C(15) C 0.5007(3) -0.1522(3) 0.57128(12) 0.0469(16) Uani 1.00 1 d .
C(16) C 0.8014(4) -0.0458(3) 0.60068(11) 0.0562(18) Uani 1.00 1 d .
C(17) C 0.7363(4) 0.1076(3) 0.57431(11) 0.0418(16) Uani 1.00 1 d .
C(18) C 0.6204(4) -0.1139(4) 0.41007(11) 0.0653(19) Uani 1.00 1 d .
C(19) C 0.5030(4) -0.1421(4) 0.60537(13) 0.0555(18) Uani 1.00 1 d .
C(20) C 0.4301(4) -0.0621(4) 0.46248(13) 0.060(2) Uani 1.00 1 d .
C(21) C 0.5685(4) 0.1618(4) 0.57223(13) 0.0602(19) Uani 1.00 1 d .
C(22) C 0.6387(4) 0.0878(4) 0.57024(12) 0.0559(19) Uani 1.00 1 d .
C(23) C 0.0622(4) -0.0056(5) 0.59473(14) 0.084(2) Uani 1.00 1 d .
C(24) C 0.4338(4) -0.0955(4) 0.55451(15) 0.0608(19) Uani 1.00 1 d .
C(25) C 0.3769(4) 0.0144(4) 0.47583(14) 0.065(2) Uani 1.00 1 d .
C(26) C 0.1184(4) 0.0552(4) 0.54444(15) 0.077(2) Uani 1.00 1 d .
C(27) C 0.5774(4) 0.0246(4) 0.47307(14) 0.063(2) Uani 1.00 1 d .
C(28) C 0.5951(5) 0.2584(4) 0.57839(13) 0.066(2) Uani 1.00 1 d .
C(29) C 0.0695(4) 0.0924(6) 0.60811(17) 0.085(2) Uani 1.00 1 d .
C(30) C 0.4223(5) 0.0981(4) 0.48798(15) 0.071(2) Uani 1.00 1 d .
C(31) C 0.7635(4) 0.2026(4) 0.58006(12) 0.0580(19) Uani 1.00 1 d .
C(32) C 0.6937(5) 0.2766(4) 0.58181(14) 0.071(2) Uani 1.00 1 d .
C(33) C 0.5254(5) 0.1013(4) 0.48686(16) 0.073(2) Uani 1.00 1 d .
C(34) C 0.3648(5) 0.1835(4) 0.50347(18) 0.096(2) Uani 1.00 1 d .
C(35) C 0.3733(5) -0.0269(5) 0.6037(2) 0.086(2) Uani 1.00 1 d .
C(36) C 0.4371(5) -0.3314(6) 0.5232(2) 0.126(3) Uani 1.00 1 d .
C(37) C 0.3692(5) -0.0344(5) 0.5702(2) 0.095(3) Uani 1.00 1 d .
C(38) C 0.4397(5) -0.0787(4) 0.62162(17) 0.074(2) Uani 1.00 1 d .
C(39) C 0.1002(5) 0.1635(6) 0.5885(2) 0.108(3) Uani 1.00 1 d .
C(40) C 0.1885(4) -0.2347(6) 0.58604(18) 0.111(3) Uani 1.00 1 d .
C(41) C 0.1252(6) 0.1465(5) 0.5577(2) 0.126(3) Uani 1.00 1 d .
C(42) C 0.5177(5) 0.3398(5) 0.58128(17) 0.096(2) Uani 1.00 1 d .
C(43) C 0.4043(6) -0.3657(7) 0.4952(2) 0.173(5) Uani 1.00 1 d .
C(44) C 0.2018(7) -0.3284(10) 0.5931(4) 0.371(8) Uani 1.00 1 d .
H(1) H 0.7309 -0.1255 0.4570 0.054 Uiso 1.00 1 c R
H(2) H 0.6927 -0.2315 0.4618 0.054 Uiso 1.00 1 c R
H(3) H 0.6668 -0.1512 0.4872 0.054 Uiso 1.00 1 c R
H(4) H 0.8703 -0.0480 0.5342 0.047 Uiso 1.00 1 c R
H(5) H 0.7801 0.0148 0.5247 0.047 Uiso 1.00 1 c R
H(6) H 0.7659 -0.0828 0.5436 0.047 Uiso 1.00 1 c R
H(7) H 0.8744 0.0558 0.5740 0.053 Uiso 1.00 1 c R
H(8) H 0.5482 -0.1952 0.4439 0.056 Uiso 1.00 1 c R
H(9) H 0.7342 -0.0518 0.6064 0.068 Uiso 1.00 1 c R
H(10) H 0.8375 -0.0240 0.6192 0.068 Uiso 1.00 1 c R
H(11) H 0.8256 -0.1076 0.5938 0.068 Uiso 1.00 1 c R
H(12) H 0.6336 -0.0458 0.4087 0.079 Uiso 1.00 1 c R
H(13) H 0.5705 -0.1305 0.3948 0.079 Uiso 1.00 1 c R
H(14) H 0.6781 -0.1497 0.4051 0.079 Uiso 1.00 1 c R
H(15) H 0.5501 -0.1767 0.6180 0.067 Uiso 1.00 1 c R
H(16) H 0.3978 -0.1201 0.4556 0.072 Uiso 1.00 1 c R
H(17) H 0.5008 0.1477 0.5697 0.072 Uiso 1.00 1 c R
H(18) H 0.6187 0.0224 0.5659 0.067 Uiso 1.00 1 c R
H(19) H 0.0483 -0.0591 0.6089 0.101 Uiso 1.00 1 c R
H(20) H 0.4320 -0.0993 0.5313 0.073 Uiso 1.00 1 c R
H(21) H 0.3073 0.0126 0.4762 0.078 Uiso 1.00 1 c R
H(22) H 0.1357 0.0432 0.5222 0.092 Uiso 1.00 1 c R
H(23) H 0.6469 0.0261 0.4723 0.076 Uiso 1.00 1 c R
H(24) H 0.0477 0.1060 0.6298 0.102 Uiso 1.00 1 c R
H(25) H 0.8310 0.2171 0.5829 0.070 Uiso 1.00 1 c R
H(26) H 0.7135 0.3424 0.5855 0.086 Uiso 1.00 1 c R
H(27) H 0.5583 0.1576 0.4950 0.088 Uiso 1.00 1 c R
H(28) H 0.3291 0.0162 0.6144 0.103 Uiso 1.00 1 c R
H(29) H 0.4611 -0.3874 0.5345 0.151 Uiso 1.00 1 c R
H(30) H 0.3883 -0.3004 0.5362 0.151 Uiso 1.00 1 c R
H(31) H 0.3244 0.0042 0.5579 0.114 Uiso 1.00 1 c R
H(32) H 0.4399 -0.0731 0.6449 0.089 Uiso 1.00 1 c R
H(33) H 0.1040 0.2274 0.5976 0.129 Uiso 1.00 1 c R
H(34) H 0.2356 -0.2052 0.5720 0.133 Uiso 1.00 1 c R
H(35) H 0.1964 -0.2100 0.6077 0.133 Uiso 1.00 1 c R
H(36) H 0.1504 0.1981 0.5445 0.151 Uiso 1.00 1 c R
H(37) H 0.3533 -0.3218 0.4894 0.208 Uiso 1.00 1 c R
H(38) H 0.3787 -0.4302 0.4969 0.208 Uiso 1.00 1 c R
H(39) H 0.4540 -0.3641 0.4789 0.208 Uiso 1.00 1 c R
H(40) H 0.1816 -0.3543 0.6137 0.445 Uiso 1.00 1 c R
H(41) H 0.2685 -0.3446 0.5894 0.445 Uiso 1.00 1 c R
H(42) H 0.1625 -0.3555 0.5762 0.445 Uiso 1.00 1 c R

loop_
_atom_site_aniso_label
_atom_site_aniso_U_11
_atom_site_aniso_U_22
_atom_site_aniso_U_33
_atom_site_aniso_U_12
_atom_site_aniso_U_13
_atom_site_aniso_U_23
S(1) 0.0390(8) 0.1161(13) 0.0489(8) -0.0034(9) 0.0044(6) -0.0321(8)
S(2) 0.0775(11) 0.0898(12) 0.0855(12) 0.0286(10) 0.0376(9) 0.0504(10)
P(1) 0.0311(7) 0.0799(11) 0.0365(7) -0.0012(7) -0.0038(6) -0.0069(7)
P(2) 0.0354(7) 0.0564(9) 0.0425(7) -0.0050(7) 0.0012(6) 0.0124(7)
O(5) 0.0375(18) 0.056(2) 0.0342(17) -0.0095(16) 0.0027(15) 0.0066(15)
O(6) 0.0336(18) 0.078(2) 0.0381(19) -0.0062(18) -0.0046(14) -0.0007(19)
O(8) 0.044(2) 0.089(2) 0.054(2) -0.003(2) -0.0173(19) 0.015(2)
O(9) 0.043(2) 0.080(2) 0.060(2) -0.021(2) -0.0019(19) -0.013(2)
N(1) 0.060(2) 0.040(2) 0.033(2) 0.003(2) 0.007(2) 0.0042(19)
N(2) 0.043(2) 0.045(2) 0.030(2) -0.0075(19) 0.0033(18) 0.0019(19)
C(1) 0.028(2) 0.088(4) 0.028(2) 0.007(2) -0.005(2) -0.012(2)
C(2) 0.052(3) 0.050(3) 0.031(2) -0.015(2) -0.000(2) 0.002(2)
C(13) 0.055(3) 0.044(3) 0.035(3) 0.005(2) -0.006(2) 0.003(2)
C(14) 0.058(3) 0.050(3) 0.032(2) -0.002(2) -0.010(2) 0.003(2)
C(15) 0.041(3) 0.060(3) 0.040(2) -0.015(2) 0.000(2) 0.009(2)
C(16) 0.073(4) 0.063(3) 0.033(2) -0.006(3) -0.004(2) 0.006(2)
C(17) 0.055(3) 0.044(3) 0.026(2) -0.007(2) -0.001(2) -0.001(2)
C(18) 0.094(4) 0.078(4) 0.024(2) 0.008(3) -0.009(2) 0.002(2)
C(19) 0.055(3) 0.064(4) 0.047(3) -0.016(3) 0.002(2) 0.014(3)
C(20) 0.068(4) 0.061(4) 0.051(3) 0.007(3) -0.002(3) 0.006(3)
C(21) 0.064(4) 0.069(4) 0.048(3) 0.008(3) 0.004(3) -0.004(3)
C(22) 0.074(4) 0.053(3) 0.041(3) 0.004(3) 0.000(3) -0.001(2)
C(23) 0.054(3) 0.148(6) 0.051(3) -0.030(4) 0.002(3) -0.038(4)
C(24) 0.047(3) 0.074(4) 0.062(3) 0.013(3) -0.007(3) 0.009(3)
C(25) 0.062(4) 0.079(4) 0.055(3) 0.018(3) -0.010(3) 0.010(3)
C(26) 0.107(5) 0.066(4) 0.057(3) 0.041(3) 0.010(3) 0.013(3)
C(27) 0.065(4) 0.060(3) 0.066(4) 0.017(3) -0.006(3) -0.007(3)
C(28) 0.096(5) 0.067(4) 0.034(3) 0.004(4) 0.006(3) -0.003(3)
C(29) 0.035(3) 0.163(7) 0.058(4) -0.011(4) -0.009(3) -0.057(4)
C(30) 0.083(5) 0.068(4) 0.064(4) 0.019(4) -0.012(3) 0.005(3)
C(31) 0.076(4) 0.059(3) 0.039(3) -0.007(3) 0.002(3) -0.015(2)
C(32) 0.110(5) 0.057(4) 0.047(3) 0.001(4) 0.013(3) -0.020(3)
C(33) 0.083(5) 0.053(4) 0.084(4) 0.011(3) -0.016(3) -0.012(3)
C(34) 0.096(5) 0.084(4) 0.107(5) 0.052(4) -0.001(4) -0.025(4)
C(35) 0.071(5) 0.063(4) 0.124(7) 0.001(3) 0.028(5) -0.012(4)
C(36) 0.108(6) 0.140(8) 0.129(7) -0.069(6) -0.005(5) -0.042(6)
C(37) 0.063(4) 0.089(5) 0.132(7) 0.016(4) -0.008(5) 0.015(5)
C(38) 0.091(5) 0.063(4) 0.068(4) -0.019(3) 0.025(4) -0.013(3)
C(39) 0.058(5) 0.098(6) 0.167(9) 0.028(4) 0.016(5) -0.047(6)
C(40) 0.061(4) 0.186(8) 0.085(5) 0.006(5) -0.036(4) 0.044(5)
C(41) 0.170(8) 0.060(5) 0.148(8) 0.056(5) 0.048(6) 0.004(5)
C(42) 0.111(5) 0.082(5) 0.096(5) 0.044(4) 0.016(4) -0.023(4)
C(43) 0.156(9) 0.214(11) 0.149(9) -0.106(8) 0.004(7) -0.038(8)
C(44) 0.099(8) 0.379(17) 0.63(2) -0.064(9) -0.154(12) 0.411(19)

loop_
_atom_type_symbol
_atom_type_description
_atom_type_scat_dispersion_real
_atom_type_scat_dispersion_imag
_atom_type_scat_source
C C 0.003 0.002
;
International Tables for Crystallography
(1992, Vol. C, Tables 4.2.6.8 and 6.1.1.4)
;
H H 0.000 0.000
;
International Tables for Crystallography
(1992, Vol. C, Table 6.1.1.4)
;
N N 0.006 0.003
;
International Tables for Crystallography
(1992, Vol. C, Tables 4.2.6.8 and 6.1.1.4)
;
O O 0.011 0.006
;
International Tables for Crystallography
(1992, Vol. C, Tables 4.2.6.8 and 6.1.1.4)
;
P P 0.102 0.094
;
International Tables for Crystallography
(1992, Vol. C, Tables 4.2.6.8 and 6.1.1.4)
;
S S 0.125 0.123
;
International Tables for Crystallography
(1992, Vol. C, Tables 4.2.6.8 and 6.1.1.4)
;

loop_
_geom_angle_atom_site_label_1
_geom_angle_atom_site_label_2
_geom_angle_atom_site_label_3
_geom_angle
_geom_angle_publ_flag
S(1) P(1) O(6) 116.73(13) yes
S(1) P(1) O(8) 111.93(14) yes
S(1) P(1) C(1) 111.07(17) yes
O(6) P(1) O(8) 103.97(18) yes
O(6) P(1) C(1) 109.3(2) yes
O(8) P(1) C(1) 102.8(2) yes
S(2) P(2) O(5) 116.70(14) yes
S(2) P(2) O(9) 112.99(16) yes
S(2) P(2) C(15) 110.14(17) yes
O(5) P(2) O(9) 102.50(18) yes
O(5) P(2) C(15) 110.2(2) yes
O(9) P(2) C(15) 103.3(2) yes
P(1) O(8) C(40) 121.4(3) yes
P(2) O(9) C(36) 118.0(4) yes
P(1) C(1) C(23) 120.3(4) yes
P(1) C(1) C(26) 121.5(4) yes
C(23) C(1) C(26) 118.2(5) yes
N(2) C(2) C(16) 109.2(3) yes
N(2) C(2) C(17) 112.1(3) yes
C(16) C(2) C(17) 112.3(4) yes
C(14) C(13) C(20) 120.9(4) yes
C(14) C(13) C(27) 121.3(5) yes
C(20) C(13) C(27) 117.8(5) yes
N(1) C(14) C(13) 111.4(3) yes
N(1) C(14) C(18) 108.4(3) yes
C(13) C(14) C(18) 113.1(4) yes
P(2) C(15) C(19) 123.0(3) yes
P(2) C(15) C(24) 120.1(4) yes
C(19) C(15) C(24) 116.9(4) yes
C(2) C(17) C(22) 120.7(4) yes
C(2) C(17) C(31) 121.2(5) yes
C(22) C(17) C(31) 118.1(5) yes
C(15) C(19) C(38) 121.4(5) yes
C(13) C(20) C(25) 121.0(5) yes
C(22) C(21) C(28) 121.2(5) yes
C(17) C(22) C(21) 121.3(5) yes
C(1) C(23) C(29) 119.8(6) yes
C(15) C(24) C(37) 122.4(6) yes
C(20) C(25) C(30) 121.7(5) yes
C(1) C(26) C(41) 120.8(6) yes
C(13) C(27) C(33) 122.0(5) yes
C(21) C(28) C(32) 116.4(6) yes
C(21) C(28) C(42) 121.3(6) yes
C(32) C(28) C(42) 122.3(5) yes
C(23) C(29) C(39) 118.1(7) yes
C(25) C(30) C(33) 117.4(5) yes
C(25) C(30) C(34) 122.7(6) yes
C(33) C(30) C(34) 119.9(5) yes
C(17) C(31) C(32) 120.7(5) yes
C(28) C(32) C(31) 122.3(5) yes
C(27) C(33) C(30) 120.2(5) yes
C(37) C(35) C(38) 121.5(7) yes
O(9) C(36) C(43) 111.2(7) yes
C(24) C(37) C(35) 118.9(6) yes
C(19) C(38) C(35) 118.8(6) yes
C(29) C(39) C(41) 121.7(8) yes
O(8) C(40) C(44) 112.4(7) yes
C(26) C(41) C(39) 121.3(7) yes
C(14) N(1) H(1) 108.6 no
C(14) N(1) H(2) 109.7 no
C(14) N(1) H(3) 110.1 no
H(1) N(1) H(2) 109.5 no
H(1) N(1) H(3) 109.5 no
H(2) N(1) H(3) 109.5 no
C(2) N(2) H(4) 111.1 no
C(2) N(2) H(5) 108.7 no
C(2) N(2) H(6) 108.6 no
H(4) N(2) H(5) 109.5 no
H(4) N(2) H(6) 109.5 no
H(5) N(2) H(6) 109.5 no
N(2) C(2) H(7) 107.3 no
C(16) C(2) H(7) 108.1 no
C(17) C(2) H(7) 107.6 no
N(1) C(14) H(8) 107.8 no
C(13) C(14) H(8) 108.6 no
C(18) C(14) H(8) 107.4 no
C(2) C(16) H(9) 109.2 no
C(2) C(16) H(10) 110.4 no
C(2) C(16) H(11) 108.8 no
H(9) C(16) H(10) 109.5 no
H(9) C(16) H(11) 109.5 no
H(10) C(16) H(11) 109.5 no
C(14) C(18) H(12) 108.9 no
C(14) C(18) H(13) 110.7 no
C(14) C(18) H(14) 108.8 no
H(12) C(18) H(13) 109.5 no
H(12) C(18) H(14) 109.5 no
H(13) C(18) H(14) 109.5 no
C(15) C(19) H(15) 120.3 no
C(38) C(19) H(15) 118.3 no
C(13) C(20) H(16) 118.8 no
C(25) C(20) H(16) 120.1 no
C(22) C(21) H(17) 121.1 no
C(28) C(21) H(17) 117.7 no
C(17) C(22) H(18) 119.2 no
C(21) C(22) H(18) 119.6 no
C(1) C(23) H(19) 120.0 no
C(29) C(23) H(19) 119.8 no
C(15) C(24) H(20) 118.7 no
C(37) C(24) H(20) 118.9 no
C(20) C(25) H(21) 120.7 no
C(30) C(25) H(21) 117.5 no
C(1) C(26) H(22) 117.9 no
C(41) C(26) H(22) 121.3 no
C(13) C(27) H(23) 117.3 no
C(33) C(27) H(23) 120.7 no
C(23) C(29) H(24) 120.6 no
C(39) C(29) H(24) 121.1 no
C(17) C(31) H(25) 118.8 no
C(32) C(31) H(25) 120.6 no
C(28) C(32) H(26) 117.7 no
C(31) C(32) H(26) 120.0 no
C(27) C(33) H(27) 120.8 no
C(30) C(33) H(27) 119.0 no
C(37) C(35) H(28) 118.6 no
C(38) C(35) H(28) 120.0 no
O(9) C(36) H(29) 108.3 no
O(9) C(36) H(30) 109.4 no
C(43) C(36) H(29) 104.4 no
C(43) C(36) H(30) 113.8 no
H(29) C(36) H(30) 109.5 no
C(24) C(37) H(31) 120.3 no
C(35) C(37) H(31) 120.7 no
C(19) C(38) H(32) 121.6 no
C(35) C(38) H(32) 119.5 no
C(29) C(39) H(33) 117.2 no
C(41) C(39) H(33) 121.1 no
O(8) C(40) H(34) 111.3 no
O(8) C(40) H(35) 108.7 no
C(44) C(40) H(34) 116.7 no
C(44) C(40) H(35) 97.1 no
H(34) C(40) H(35) 109.5 no
C(26) C(41) H(36) 118.7 no
C(39) C(41) H(36) 120.0 no
C(36) C(43) H(37) 104.1 no
C(36) C(43) H(38) 113.3 no
C(36) C(43) H(39) 110.9 no
H(37) C(43) H(38) 109.5 no
H(37) C(43) H(39) 109.5 no
H(38) C(43) H(39) 109.5 no
C(40) C(44) H(40) 120.8 no
C(40) C(44) H(41) 108.7 no
C(40) C(44) H(42) 98.1 no
H(40) C(44) H(41) 109.5 no
H(40) C(44) H(42) 109.5 no
H(41) C(44) H(42) 109.5 no

loop_
_geom_bond_atom_site_label_1
_geom_bond_atom_site_label_2
_geom_bond_distance
_geom_bond_publ_flag
S(1) P(1) 1.9589(17) yes
S(2) P(2) 1.956(2) yes
P(1) O(6) 1.515(3) yes
P(1) O(8) 1.597(3) yes
P(1) C(1) 1.819(6) yes
P(2) O(5) 1.523(3) yes
P(2) O(9) 1.590(3) yes
P(2) C(15) 1.797(5) yes
O(8) C(40) 1.449(7) yes
O(9) C(36) 1.472(9) yes
N(1) C(14) 1.500(6) yes
N(2) C(2) 1.486(5) yes
C(1) C(23) 1.360(7) yes
C(1) C(26) 1.369(8) yes
C(2) C(16) 1.520(6) yes
C(2) C(17) 1.511(7) yes
C(13) C(14) 1.492(7) yes
C(13) C(20) 1.387(8) yes
C(13) C(27) 1.387(7) yes
C(14) C(18) 1.529(6) yes
C(15) C(19) 1.397(7) yes
C(15) C(24) 1.379(7) yes
C(17) C(22) 1.370(8) yes
C(17) C(31) 1.371(7) yes
C(19) C(38) 1.392(8) yes
C(20) C(25) 1.385(8) yes
C(21) C(22) 1.396(8) yes
C(21) C(28) 1.392(9) yes
C(23) C(29) 1.449(11) yes
C(24) C(37) 1.374(9) yes
C(25) C(30) 1.391(9) yes
C(26) C(41) 1.362(10) yes
C(27) C(33) 1.384(8) yes
C(28) C(32) 1.376(10) yes
C(28) C(42) 1.540(9) yes
C(29) C(39) 1.325(12) yes
C(30) C(33) 1.410(10) yes
C(30) C(34) 1.542(9) yes
C(31) C(32) 1.392(9) yes
C(35) C(37) 1.371(13) yes
C(35) C(38) 1.362(10) yes
C(36) C(43) 1.313(13) yes
C(39) C(41) 1.323(14) yes
C(40) C(44) 1.325(16) yes
N(1) H(1) 0.950 no
N(1) H(2) 0.950 no
N(1) H(3) 0.950 no
N(2) H(4) 0.950 no
N(2) H(5) 0.950 no
N(2) H(6) 0.950 no
C(2) H(7) 0.950 no
C(14) H(8) 0.950 no
C(16) H(9) 0.950 no
C(16) H(10) 0.950 no
C(16) H(11) 0.950 no
C(18) H(12) 0.950 no
C(18) H(13) 0.950 no
C(18) H(14) 0.950 no
C(19) H(15) 0.950 no
C(20) H(16) 0.950 no
C(21) H(17) 0.950 no
C(22) H(18) 0.950 no
C(23) H(19) 0.950 no
C(24) H(20) 0.950 no
C(25) H(21) 0.950 no
C(26) H(22) 0.950 no
C(27) H(23) 0.950 no
C(29) H(24) 0.950 no
C(31) H(25) 0.950 no
C(32) H(26) 0.950 no
C(33) H(27) 0.950 no
C(35) H(28) 0.950 no
C(36) H(29) 0.950 no
C(36) H(30) 0.950 no
C(37) H(31) 0.950 no
C(38) H(32) 0.950 no
C(39) H(33) 0.950 no
C(40) H(34) 0.950 no
C(40) H(35) 0.950 no
C(41) H(36) 0.950 no
C(43) H(37) 0.950 no
C(43) H(38) 0.950 no
C(43) H(39) 0.950 no
C(44) H(40) 0.950 no
C(44) H(41) 0.950 no
C(44) H(42) 0.950 no

loop_
_geom_contact_atom_site_label_1
_geom_contact_atom_site_label_2
_geom_contact_distance
_geom_contact_site_symmetry_2
S(1) O(6) 2.967(3) .
S(1) O(8) 2.953(3) .
S(1) N(2) 3.293(3) 6_546
S(1) C(1) 3.115(5) .
S(1) C(26) 3.388(6) .
S(1) C(40) 3.314(7) .
S(2) O(5) 2.970(3) .
S(2) O(9) 2.964(3) .
S(2) N(1) 3.412(4) 6_646
S(2) C(14) 3.546(5) 6_646
S(2) C(15) 3.079(5) .
S(2) C(19) 3.379(5) .
S(2) C(36) 3.320(8) .
P(1) C(23) 2.766(7) .
P(1) C(26) 2.790(6) .
P(1) C(40) 2.657(7) .
P(2) C(19) 2.813(5) .
P(2) C(24) 2.760(5) .
P(2) C(36) 2.625(8) .
O(5) S(2) 2.970(3) .
O(5) O(9) 2.428(4) .
O(5) N(1) 2.831(4) .
O(5) N(1) 3.100(4) 6_646
O(5) N(2) 2.795(4) .
O(5) C(15) 2.727(5) .
O(5) C(24) 3.435(6) .
O(6) S(1) 2.967(3) .
O(6) O(8) 2.452(4) .
O(6) N(1) 2.818(5) 6_546
O(6) N(2) 2.770(4) 1_455
O(6) N(2) 3.235(4) 6_546
O(6) C(1) 2.724(6) .
O(6) C(2) 3.554(5) 1_455
O(6) C(23) 3.423(7) .
O(8) S(1) 2.953(3) .
O(8) O(6) 2.452(4) .
O(8) C(1) 2.672(7) .
O(8) C(23) 2.982(8) .
O(8) C(27) 3.573(6) 6_546
O(8) C(44) 2.307(12) .
O(9) S(2) 2.964(3) .
O(9) O(5) 2.428(4) .
O(9) N(1) 3.357(5) .
O(9) C(14) 3.560(5) .
O(9) C(15) 2.659(6) .
O(9) C(24) 2.971(6) .
O(9) C(43) 2.300(10) .
N(1) S(2) 3.412(4) 6_646
N(1) O(5) 2.831(4) .
N(1) O(5) 3.100(4) 6_646
N(1) O(6) 2.818(4) 6_656
N(1) O(9) 3.357(5) .
N(1) C(13) 2.471(6) .
N(1) C(18) 2.456(6) .
N(1) C(27) 2.941(7) .
N(2) S(1) 3.293(3) 6_656
N(2) O(5) 2.795(4) .
N(2) O(6) 2.770(4) 1_655
N(2) O(6) 3.235(4) 6_656
N(2) C(16) 2.450(5) .
N(2) C(17) 2.486(6) .
N(2) C(22) 3.031(6) .
N(2) C(31) 3.572(6) .
C(1) S(1) 3.115(5) .
C(1) O(6) 2.724(6) .
C(1) O(8) 2.672(7) .
C(1) C(29) 2.431(9) .
C(1) C(39) 2.751(10) .
C(1) C(40) 3.364(10) .
C(1) C(41) 2.375(9) .
C(2) O(6) 3.554(5) 1_655
C(2) C(22) 2.505(7) .
C(2) C(23) 3.570(7) 1_655
C(2) C(31) 2.511(7) .
C(13) N(1) 2.471(6) .
C(13) C(18) 2.520(7) .
C(13) C(25) 2.412(8) .
C(13) C(30) 2.829(8) .
C(13) C(33) 2.424(7) .
C(14) S(2) 3.546(5) 6_646
C(14) O(9) 3.560(5) .
C(14) C(20) 2.504(7) .
C(14) C(27) 2.510(7) .
C(15) S(2) 3.079(5) .
C(15) O(5) 2.727(5) .
C(15) O(9) 2.659(6) .
C(15) C(35) 2.777(9) .
C(15) C(36) 3.253(10) .
C(15) C(37) 2.413(8) .
C(15) C(38) 2.432(8) .
C(16) N(2) 2.450(5) .
C(16) C(17) 2.517(7) .
C(16) C(22) 3.131(7) .
C(16) C(31) 3.534(7) .
C(17) N(2) 2.486(6) .
C(17) C(16) 2.517(7) .
C(17) C(21) 2.410(8) .
C(17) C(28) 2.827(8) .
C(17) C(32) 2.401(8) .
C(18) N(1) 2.456(6) .
C(18) C(13) 2.520(7) .
C(18) C(20) 3.438(7) .
C(18) C(27) 3.244(7) .
C(19) S(2) 3.379(5) .
C(19) P(2) 2.813(5) .
C(19) C(24) 2.366(8) .
C(19) C(35) 2.371(9) .
C(19) C(37) 2.749(9) .
C(20) C(14) 2.504(7) .
C(20) C(18) 3.438(7) .
C(20) C(27) 2.375(8) .
C(20) C(30) 2.424(8) .
C(20) C(33) 2.768(8) .
C(21) C(17) 2.410(8) .
C(21) C(31) 2.741(8) .
C(21) C(32) 2.353(9) .
C(21) C(42) 2.557(9) .
C(22) N(2) 3.031(6) .
C(22) C(2) 2.505(7) .
C(22) C(16) 3.131(7) .
C(22) C(28) 2.429(8) .
C(22) C(31) 2.351(8) .
C(22) C(32) 2.727(8) .
C(23) P(1) 2.766(7) .
C(23) O(6) 3.423(7) .
C(23) O(8) 2.982(8) .
C(23) C(2) 3.570(7) 1_455
C(23) C(26) 2.341(8) .
C(23) C(39) 2.380(11) .
C(23) C(40) 3.591(11) .
C(23) C(41) 2.709(11) .
C(24) P(2) 2.760(5) .
C(24) O(5) 3.435(6) .
C(24) O(9) 2.971(6) .
C(24) C(19) 2.366(8) .
C(24) C(35) 2.364(10) .
C(24) C(36) 3.465(10) .
C(24) C(38) 2.747(9) .
C(25) C(13) 2.412(8) .
C(25) C(27) 2.746(8) .
C(25) C(33) 2.393(9) .
C(25) C(34) 2.575(9) .
C(26) S(1) 3.388(6) .
C(26) P(1) 2.790(6) .
C(26) C(23) 2.341(8) .
C(26) C(29) 2.728(9) .
C(26) C(39) 2.340(11) .
C(27) O(8) 3.573(6) 6_656
C(27) N(1) 2.941(7) .
C(27) C(14) 2.510(7) .
C(27) C(18) 3.244(7) .
C(27) C(20) 2.375(8) .
C(27) C(25) 2.746(8) .
C(27) C(30) 2.422(9) .
C(28) C(17) 2.827(8) .
C(28) C(22) 2.429(8) .
C(28) C(31) 2.425(9) .
C(29) C(1) 2.431(9) .
C(29) C(26) 2.728(9) .
C(29) C(41) 2.313(12) .
C(30) C(13) 2.829(8) .
C(30) C(20) 2.424(8) .
C(30) C(27) 2.422(9) .
C(31) N(2) 3.572(6) .
C(31) C(2) 2.511(7) .
C(31) C(16) 3.534(7) .
C(31) C(21) 2.741(8) .
C(31) C(22) 2.351(8) .
C(31) C(28) 2.425(9) .
C(32) C(17) 2.401(8) .
C(32) C(21) 2.353(9) .
C(32) C(22) 2.727(8) .
C(32) C(42) 2.555(10) .
C(33) C(13) 2.424(7) .
C(33) C(20) 2.768(8) .
C(33) C(25) 2.393(9) .
C(33) C(34) 2.556(9) .
C(34) C(25) 2.575(9) .
C(34) C(33) 2.556(9) .
C(34) C(34) 3.514(9) 6_556
C(35) C(15) 2.777(9) .
C(35) C(19) 2.371(9) .
C(35) C(24) 2.364(10) .
C(36) S(2) 3.320(8) .
C(36) P(2) 2.625(8) .
C(36) C(15) 3.253(10) .
C(36) C(24) 3.465(10) .
C(37) C(15) 2.413(8) .
C(37) C(19) 2.749(9) .
C(37) C(38) 2.384(11) .
C(38) C(15) 2.432(8) .
C(38) C(24) 2.747(9) .
C(38) C(37) 2.384(11) .
C(39) C(1) 2.751(10) .
C(39) C(23) 2.380(11) .
C(39) C(26) 2.340(11) .
C(40) S(1) 3.314(7) .
C(40) P(1) 2.657(7) .
C(40) C(1) 3.364(10) .
C(40) C(23) 3.591(11) .
C(41) C(1) 2.375(9) .
C(41) C(23) 2.709(11) .
C(41) C(29) 2.313(12) .
C(42) C(21) 2.557(9) .
C(42) C(32) 2.555(10) .
C(43) O(9) 2.300(10) .
C(44) O(8) 2.307(12) .
S(1) H(4) 3.382 6_546
S(1) H(5) 2.530 6_546
S(1) H(21) 3.412 .
S(1) H(22) 2.914 .
S(1) H(23) 3.254 6_546
S(1) H(34) 2.827 .
S(1) H(37) 3.485 .
S(2) H(2) 2.614 6_646
S(2) H(8) 3.052 6_646
S(2) H(10) 3.363 5_646
S(2) H(14) 3.247 6_646
S(2) H(15) 2.978 .
S(2) H(24) 2.976 5_546
S(2) H(29) 2.837 .
S(2) H(39) 3.594 6_646
P(1) H(1) 3.166 6_546
P(1) H(4) 3.036 1_455
P(1) H(5) 3.115 6_546
P(1) H(19) 2.861 .
P(1) H(22) 2.855 .
P(1) H(23) 3.013 6_546
P(1) H(34) 2.671 .
P(1) H(35) 3.230 .
P(1) H(42) 3.420 .
P(2) H(2) 2.782 6_646
P(2) H(3) 2.990 .
P(2) H(6) 3.241 .
P(2) H(15) 2.935 .
P(2) H(18) 3.575 .
P(2) H(20) 2.831 .
P(2) H(29) 2.758 .
P(2) H(30) 2.857 .
O(5) H(1) 3.325 .
O(5) H(1) 3.171 6_646
O(5) H(2) 3.070 .
O(5) H(2) 2.322 6_646
O(5) H(3) 1.926 .
O(5) H(3) 3.441 6_646
O(5) H(4) 3.284 .
O(5) H(5) 3.032 .
O(5) H(6) 1.892 .
O(5) H(9) 3.518 .
O(5) H(11) 3.402 .
O(5) H(18) 3.038 .
O(5) H(20) 3.339 .
O(6) H(1) 1.933 6_546
O(6) H(2) 3.326 6_546
O(6) H(3) 3.011 6_546
O(6) H(4) 1.960 1_455
O(6) H(4) 2.953 6_546
O(6) H(5) 3.465 1_455
O(6) H(5) 2.768 6_546
O(6) H(6) 2.873 1_455
O(6) H(6) 3.515 6_546
O(6) H(7) 3.493 1_455
O(6) H(11) 3.030 1_455
O(6) H(12) 3.588 6_546
O(6) H(14) 3.571 6_546
O(6) H(19) 3.424 .
O(6) H(23) 2.829 6_546
O(8) H(1) 3.305 6_546
O(8) H(12) 2.860 6_546
O(8) H(19) 2.586 .
O(8) H(23) 2.848 6_546
O(8) H(34) 2.001 .
O(8) H(35) 1.971 .
O(8) H(40) 2.777 .
O(8) H(41) 3.079 .
O(8) H(42) 2.173 .
O(9) H(2) 3.328 .
O(9) H(2) 3.551 6_646
O(9) H(3) 2.827 .
O(9) H(8) 3.189 .
O(9) H(20) 2.595 .
O(9) H(29) 1.987 .
O(9) H(30) 2.001 .
O(9) H(37) 2.674 .
O(9) H(38) 3.103 .
O(9) H(39) 2.290 .
N(1) H(6) 3.425 6_646
N(1) H(8) 2.006 .
N(1) H(12) 2.858 .
N(1) H(13) 3.233 .
N(1) H(14) 2.434 .
N(1) H(23) 2.652 .
N(2) H(1) 3.431 6_646
N(2) H(3) 3.366 .
N(2) H(7) 1.987 .
N(2) H(9) 2.868 .
N(2) H(10) 3.218 .
N(2) H(11) 2.431 .
N(2) H(18) 2.849 .
C(1) H(4) 3.180 1_455
C(1) H(7) 3.107 1_455
C(1) H(19) 2.011 .
C(1) H(22) 1.999 .
C(1) H(24) 3.284 .
C(1) H(31) 3.290 .
C(1) H(34) 3.256 .
C(1) H(35) 3.500 .
C(1) H(36) 3.222 .
C(2) H(4) 2.031 .
C(2) H(5) 2.004 .
C(2) H(6) 2.002 .
C(2) H(9) 2.040 .
C(2) H(10) 2.054 .
C(2) H(11) 2.036 .
C(2) H(18) 2.647 .
C(2) H(25) 2.650 .
C(13) H(1) 2.879 .
C(13) H(2) 3.234 .
C(13) H(3) 2.485 .
C(13) H(8) 2.008 .
C(13) H(12) 2.550 .
C(13) H(13) 2.919 .
C(13) H(14) 3.279 .
C(13) H(16) 2.023 .
C(13) H(20) 3.222 .
C(13) H(21) 3.271 .
C(13) H(23) 2.009 .
C(13) H(27) 3.280 .
C(13) H(32) 3.451 4_554
C(14) H(1) 2.015 .
C(14) H(2) 2.028 .
C(14) H(3) 2.033 .
C(14) H(12) 2.044 .
C(14) H(13) 2.065 .
C(14) H(14) 2.044 .
C(14) H(16) 2.651 .
C(14) H(23) 2.634 .
C(15) H(15) 2.047 .
C(15) H(18) 2.887 .
C(15) H(20) 2.016 .
C(15) H(29) 3.587 .
C(15) H(30) 2.916 .
C(15) H(31) 3.265 .
C(15) H(32) 3.295 .
C(16) H(4) 2.868 .
C(16) H(5) 3.219 .
C(16) H(6) 2.429 .
C(16) H(7) 2.027 .
C(16) H(13) 3.348 2_545
C(16) H(18) 3.017 .
C(16) H(19) 3.394 1_655
C(16) H(26) 3.025 5_646
C(17) H(4) 3.246 .
C(17) H(5) 2.460 .
C(17) H(6) 2.914 .
C(17) H(7) 2.014 .
C(17) H(9) 2.540 .
C(17) H(10) 2.914 .
C(17) H(11) 3.280 .
C(17) H(13) 3.257 2_545
C(17) H(17) 3.269 .
C(17) H(18) 2.012 .
C(17) H(25) 2.009 .
C(17) H(26) 3.255 .
C(18) H(1) 2.442 .
C(18) H(2) 2.829 .
C(18) H(3) 3.249 .
C(18) H(8) 2.027 .
C(18) H(16) 3.562 .
C(18) H(23) 3.199 .
C(19) H(9) 3.392 .
C(19) H(18) 3.185 .
C(19) H(20) 3.227 .
C(19) H(24) 3.561 5_546
C(19) H(28) 3.234 .
C(19) H(32) 2.055 .
C(19) H(33) 2.998 5_546
C(20) H(3) 3.599 .
C(20) H(8) 2.546 .
C(20) H(12) 3.547 .
C(20) H(13) 3.487 .
C(20) H(20) 2.849 .
C(20) H(21) 2.041 .
C(20) H(23) 3.223 .
C(20) H(32) 3.223 4_554
C(21) H(12) 3.561 2_545
C(21) H(13) 3.321 2_545
C(21) H(14) 3.563 2_545
C(21) H(18) 2.039 .
C(21) H(26) 3.209 .
C(21) H(27) 3.153 .
C(22) H(5) 2.858 .
C(22) H(6) 3.102 .
C(22) H(7) 3.252 .
C(22) H(9) 2.740 .
C(22) H(13) 3.052 2_545
C(22) H(17) 2.055 .
C(22) H(25) 3.208 .
C(22) H(27) 3.396 .
C(23) H(7) 2.829 1_455
C(23) H(10) 3.238 1_455
C(23) H(11) 3.520 1_455
C(23) H(22) 3.192 .
C(23) H(24) 2.098 .
C(23) H(33) 3.236 .
C(23) H(35) 3.383 .
C(24) H(15) 3.232 .
C(24) H(17) 3.502 .
C(24) H(18) 3.032 .
C(24) H(28) 3.216 .
C(24) H(30) 2.962 .
C(24) H(31) 2.026 .
C(24) H(34) 3.176 .
C(25) H(16) 2.035 .
C(25) H(20) 2.844 .
C(25) H(27) 3.252 .
C(25) H(31) 3.426 .
C(25) H(32) 3.429 4_554
C(25) H(36) 3.178 6_556
C(26) H(7) 3.545 1_455
C(26) H(19) 3.202 .
C(26) H(22) 3.107 6_556
C(26) H(31) 2.951 .
C(26) H(33) 3.204 .
C(26) H(36) 2.001 .
C(27) H(1) 3.005 .
C(27) H(3) 2.755 .
C(27) H(5) 3.481 .
C(27) H(8) 3.255 .
C(27) H(12) 2.897 .
C(27) H(16) 3.231 .
C(27) H(20) 3.527 .
C(27) H(27) 2.040 .
C(27) H(42) 2.901 6_656
C(28) H(14) 3.397 2_545
C(28) H(17) 2.018 .
C(28) H(18) 3.279 .
C(28) H(25) 3.277 .
C(28) H(26) 2.003 .
C(28) H(37) 3.256 6_656
C(28) H(38) 3.498 6_656
C(28) H(39) 3.593 6_656
C(29) H(7) 3.048 1_455
C(29) H(10) 3.575 1_455
C(29) H(19) 2.090 .
C(29) H(33) 1.952 .
C(29) H(36) 3.166 .
C(29) H(41) 3.197 5_556
C(30) H(16) 3.277 .
C(30) H(17) 3.566 .
C(30) H(20) 3.225 .
C(30) H(21) 2.015 .
C(30) H(23) 3.285 .
C(30) H(27) 2.047 .
C(30) H(31) 3.401 .
C(30) H(36) 3.413 6_556
C(31) H(5) 3.425 .
C(31) H(7) 2.524 .
C(31) H(14) 3.448 2_545
C(31) H(16) 3.427 6_656
C(31) H(18) 3.210 .
C(31) H(26) 2.040 .
C(32) H(9) 3.579 5_656
C(32) H(10) 3.404 5_656
C(32) H(11) 3.432 5_656
C(32) H(14) 3.331 2_545
C(32) H(16) 3.396 6_656
C(32) H(17) 3.207 .
C(32) H(25) 2.046 .
C(32) H(37) 3.093 6_656
C(32) H(39) 3.553 6_656
C(33) H(17) 3.454 .
C(33) H(20) 3.523 .
C(33) H(21) 3.245 .
C(33) H(23) 2.039 .
C(33) H(42) 3.154 6_656
C(34) H(17) 3.314 .
C(34) H(21) 2.702 .
C(34) H(27) 2.689 .
C(34) H(31) 3.351 .
C(34) H(36) 3.379 .
C(34) H(36) 3.036 6_556
C(35) H(15) 3.219 .
C(35) H(17) 3.263 .
C(35) H(20) 3.218 .
C(35) H(31) 2.028 .
C(35) H(32) 2.009 .
C(35) H(34) 3.338 .
C(35) H(35) 3.482 .
C(35) H(40) 2.809 5_556
C(36) H(20) 3.187 .
C(36) H(37) 1.798 .
C(36) H(38) 1.901 .
C(36) H(39) 1.875 .
C(36) H(41) 3.551 .
C(37) H(17) 3.069 .
C(37) H(18) 3.500 .
C(37) H(20) 2.012 .
C(37) H(28) 2.007 .
C(37) H(32) 3.235 .
C(37) H(34) 2.963 .
C(38) H(12) 3.578 2_545
C(38) H(13) 3.441 2_545
C(38) H(15) 2.023 .
C(38) H(28) 2.013 .
C(38) H(31) 3.241 .
C(38) H(33) 2.991 5_546
C(38) H(40) 3.536 5_556
C(39) H(7) 3.468 1_455
C(39) H(15) 3.482 5_556
C(39) H(19) 3.231 .
C(39) H(21) 3.500 6_556
C(39) H(22) 3.200 .
C(39) H(24) 1.989 .
C(39) H(36) 1.977 .
C(39) H(40) 3.570 5_556
C(39) H(41) 3.446 5_556
C(40) H(19) 3.207 .
C(40) H(30) 3.519 .
C(40) H(40) 1.987 .
C(40) H(41) 1.862 .
C(40) H(42) 1.736 .
C(41) H(21) 3.016 6_556
C(41) H(22) 2.025 .
C(41) H(22) 3.448 6_556
C(41) H(24) 3.172 .
C(41) H(31) 3.345 .
C(41) H(33) 1.988 .
C(42) H(10) 3.383 5_656
C(42) H(17) 2.676 .
C(42) H(19) 2.945 5_556
C(42) H(26) 2.680 .
C(42) H(38) 3.308 6_656
C(42) H(39) 3.326 6_656
C(43) H(26) 3.565 6_546
C(43) H(27) 3.550 6_546
C(43) H(29) 1.802 .
C(43) H(30) 1.906 .
C(44) H(12) 3.422 6_546
C(44) H(28) 2.770 5_546
C(44) H(30) 3.468 .
C(44) H(34) 1.947 .
C(44) H(35) 1.724 .
H(1) P(1) 3.166 6_656
H(1) O(5) 3.325 .
H(1) O(5) 3.171 6_646
H(1) O(6) 1.933 6_656
H(1) O(8) 3.305 6_656
H(1) N(2) 3.431 6_646
H(1) C(13) 2.879 .
H(1) C(14) 2.015 .
H(1) C(18) 2.442 .
H(1) C(27) 3.005 .
H(1) H(2) 1.551 .
H(1) H(3) 1.552 .
H(1) H(4) 3.042 6_646
H(1) H(5) 3.427 .
H(1) H(6) 2.946 6_646
H(1) H(8) 2.724 .
H(1) H(11) 3.097 6_646
H(1) H(12) 2.612 .
H(1) H(13) 3.351 .
H(1) H(14) 2.259 .
H(1) H(23) 2.449 .
H(2) S(2) 2.614 6_646
H(2) P(2) 2.782 6_646
H(2) O(5) 3.070 .
H(2) O(5) 2.322 6_646
H(2) O(6) 3.326 6_656
H(2) O(9) 3.328 .
H(2) O(9) 3.551 6_646
H(2) C(13) 3.234 .
H(2) C(14) 2.028 .
H(2) C(18) 2.829 .
H(2) H(1) 1.551 .
H(2) H(2) 3.442 6_646
H(2) H(3) 1.551 .
H(2) H(3) 3.286 6_646
H(2) H(6) 3.074 6_646
H(2) H(8) 2.162 .
H(2) H(12) 3.431 .
H(2) H(13) 3.485 .
H(2) H(14) 2.575 .
H(3) P(2) 2.990 .
H(3) O(5) 1.926 .
H(3) O(5) 3.441 6_646
H(3) O(6) 3.011 6_656
H(3) O(9) 2.827 .
H(3) N(2) 3.366 .
H(3) C(13) 2.485 .
H(3) C(14) 2.033 .
H(3) C(18) 3.249 .
H(3) C(20) 3.599 .
H(3) C(27) 2.755 .
H(3) H(1) 1.552 .
H(3) H(2) 1.551 .
H(3) H(2) 3.286 6_646
H(3) H(5) 3.142 .
H(3) H(6) 2.827 .
H(3) H(8) 2.470 .
H(3) H(12) 3.538 .
H(3) H(14) 3.351 .
H(3) H(23) 2.511 .
H(4) S(1) 3.382 6_656
H(4) P(1) 3.036 1_655
H(4) O(5) 3.284 .
H(4) O(6) 1.960 1_655
H(4) O(6) 2.953 6_656
H(4) C(1) 3.180 1_655
H(4) C(2) 2.031 .
H(4) C(16) 2.868 .
H(4) C(17) 3.246 .
H(4) H(1) 3.042 6_646
H(4) H(4) 3.206 6_646
H(4) H(5) 1.551 .
H(4) H(6) 1.551 .
H(4) H(7) 2.154 .
H(4) H(9) 3.481 .
H(4) H(10) 3.508 .
H(4) H(11) 2.631 .
H(5) S(1) 2.530 6_656
H(5) P(1) 3.115 6_656
H(5) O(5) 3.032 .
H(5) O(6) 3.465 1_655
H(5) O(6) 2.768 6_656
H(5) C(2) 2.004 .
H(5) C(16) 3.219 .
H(5) C(17) 2.460 .
H(5) C(22) 2.858 .
H(5) C(27) 3.481 .
H(5) C(31) 3.425 .
H(5) H(1) 3.427 .
H(5) H(3) 3.142 .
H(5) H(4) 1.551 .
H(5) H(6) 1.551 .
H(5) H(7) 2.451 .
H(5) H(9) 3.509 .
H(5) H(11) 3.333 .
H(5) H(18) 2.774 .
H(5) H(23) 2.809 .
H(6) P(2) 3.241 .
H(6) O(5) 1.892 .
H(6) O(6) 2.873 1_655
H(6) O(6) 3.515 6_656
H(6) N(1) 3.425 6_646
H(6) C(2) 2.002 .
H(6) C(16) 2.429 .
H(6) C(17) 2.914 .
H(6) C(22) 3.102 .
H(6) H(1) 2.946 6_646
H(6) H(2) 3.074 6_646
H(6) H(3) 2.827 .
H(6) H(4) 1.551 .
H(6) H(5) 1.551 .
H(6) H(7) 2.704 .
H(6) H(9) 2.630 .
H(6) H(10) 3.331 .
H(6) H(11) 2.227 .
H(6) H(18) 2.633 .
H(7) O(6) 3.493 1_655
H(7) N(2) 1.987 .
H(7) C(1) 3.107 1_655
H(7) C(16) 2.027 .
H(7) C(17) 2.014 .
H(7) C(22) 3.252 .
H(7) C(23) 2.829 1_655
H(7) C(26) 3.545 1_655
H(7) C(29) 3.048 1_655
H(7) C(31) 2.524 .
H(7) C(39) 3.468 1_655
H(7) H(4) 2.154 .
H(7) H(5) 2.451 .
H(7) H(6) 2.704 .
H(7) H(9) 2.753 .
H(7) H(10) 2.201 .
H(7) H(11) 2.466 .
H(7) H(18) 3.537 .
H(7) H(19) 3.183 1_655
H(7) H(24) 3.354 1_655
H(7) H(25) 2.310 .
H(8) S(2) 3.052 6_646
H(8) O(9) 3.189 .
H(8) N(1) 2.006 .
H(8) C(13) 2.008 .
H(8) C(18) 2.027 .
H(8) C(20) 2.546 .
H(8) C(27) 3.255 .
H(8) H(1) 2.724 .
H(8) H(2) 2.162 .
H(8) H(3) 2.470 .
H(8) H(12) 2.755 .
H(8) H(13) 2.209 .
H(8) H(14) 2.458 .
H(8) H(16) 2.346 .
H(8) H(23) 3.507 .
H(8) H(26) 3.301 6_546
H(8) H(39) 3.003 .
H(9) O(5) 3.518 .
H(9) N(2) 2.868 .
H(9) C(2) 2.040 .
H(9) C(17) 2.540 .
H(9) C(19) 3.392 .
H(9) C(22) 2.740 .
H(9) C(32) 3.579 5_646
H(9) H(4) 3.481 .
H(9) H(5) 3.509 .
H(9) H(6) 2.630 .
H(9) H(7) 2.753 .
H(9) H(10) 1.551 .
H(9) H(11) 1.551 .
H(9) H(13) 2.692 2_545
H(9) H(15) 3.076 .
H(9) H(18) 2.498 .
H(9) H(26) 2.867 5_646
H(10) S(2) 3.363 5_656
H(10) N(2) 3.218 .
H(10) C(2) 2.054 .
H(10) C(17) 2.914 .
H(10) C(23) 3.238 1_655
H(10) C(29) 3.575 1_655
H(10) C(32) 3.404 5_646
H(10) C(42) 3.383 5_646
H(10) H(4) 3.508 .
H(10) H(6) 3.331 .
H(10) H(7) 2.201 .
H(10) H(9) 1.551 .
H(10) H(11) 1.551 .
H(10) H(13) 3.279 2_545
H(10) H(19) 2.949 1_655
H(10) H(24) 3.404 1_655
H(10) H(26) 2.689 5_646
H(11) O(5) 3.402 .
H(11) O(6) 3.030 1_655
H(11) N(2) 2.431 .
H(11) C(2) 2.036 .
H(11) C(17) 3.280 .
H(11) C(23) 3.520 1_655
H(11) C(32) 3.432 5_646
H(11) H(1) 3.097 6_646
H(11) H(4) 2.631 .
H(11) H(5) 3.333 .
H(11) H(6) 2.227 .
H(11) H(7) 2.466 .
H(11) H(9) 1.551 .
H(11) H(10) 1.551 .
H(11) H(14) 2.946 6_646
H(11) H(18) 3.526 .
H(11) H(19) 3.173 1_655
H(11) H(26) 3.013 5_646
H(12) O(6) 3.588 6_656
H(12) O(8) 2.860 6_656
H(12) N(1) 2.858 .
H(12) C(13) 2.550 .
H(12) C(14) 2.044 .
H(12) C(20) 3.547 .
H(12) C(21) 3.561 4_554
H(12) C(27) 2.897 .
H(12) C(38) 3.578 4_554
H(12) C(44) 3.422 6_656
H(12) H(1) 2.612 .
H(12) H(2) 3.431 .
H(12) H(3) 3.538 .
H(12) H(8) 2.755 .
H(12) H(13) 1.551 .
H(12) H(14) 1.551 .
H(12) H(23) 2.779 .
H(12) H(32) 3.223 4_554
H(12) H(40) 3.242 6_656
H(12) H(42) 2.915 6_656
H(13) N(1) 3.233 .
H(13) C(13) 2.919 .
H(13) C(14) 2.065 .
H(13) C(16) 3.348 4_554
H(13) C(17) 3.257 4_554
H(13) C(20) 3.487 .
H(13) C(21) 3.321 4_554
H(13) C(22) 3.052 4_554
H(13) C(38) 3.441 4_554
H(13) H(1) 3.351 .
H(13) H(2) 3.485 .
H(13) H(8) 2.209 .
H(13) H(9) 2.692 4_554
H(13) H(10) 3.279 4_554
H(13) H(12) 1.551 .
H(13) H(14) 1.551 .
H(13) H(16) 3.423 .
H(13) H(18) 3.287 4_554
H(13) H(32) 3.260 4_554
H(14) S(2) 3.247 6_646
H(14) O(6) 3.571 6_656
H(14) N(1) 2.434 .
H(14) C(13) 3.279 .
H(14) C(14) 2.044 .
H(14) C(21) 3.563 4_554
H(14) C(28) 3.397 4_554
H(14) C(31) 3.448 4_554
H(14) C(32) 3.331 4_554
H(14) H(1) 2.259 .
H(14) H(2) 2.575 .
H(14) H(3) 3.351 .
H(14) H(8) 2.458 .
H(14) H(11) 2.946 6_646
H(14) H(12) 1.551 .
H(14) H(13) 1.551 .
H(15) S(2) 2.978 .
H(15) P(2) 2.935 .
H(15) C(15) 2.047 .
H(15) C(24) 3.232 .
H(15) C(35) 3.219 .
H(15) C(38) 2.023 .
H(15) C(39) 3.482 5_546
H(15) H(9) 3.076 .
H(15) H(18) 3.576 .
H(15) H(24) 3.255 5_546
H(15) H(25) 2.957 5_646
H(15) H(32) 2.340 .
H(15) H(33) 2.849 5_546
H(16) C(13) 2.023 .
H(16) C(14) 2.651 .
H(16) C(18) 3.562 .
H(16) C(25) 2.035 .
H(16) C(27) 3.231 .
H(16) C(30) 3.277 .
H(16) C(31) 3.427 6_546
H(16) C(32) 3.396 6_546
H(16) H(8) 2.346 .
H(16) H(13) 3.423 .
H(16) H(20) 3.134 .
H(16) H(21) 2.349 .
H(16) H(25) 3.001 6_546
H(16) H(26) 2.922 6_546
H(16) H(32) 3.513 4_554
H(16) H(37) 3.141 .
H(16) H(39) 3.552 .
H(17) C(17) 3.269 .
H(17) C(22) 2.055 .
H(17) C(24) 3.502 .
H(17) C(28) 2.018 .
H(17) C(30) 3.566 .
H(17) C(32) 3.207 .
H(17) C(33) 3.454 .
H(17) C(34) 3.314 .
H(17) C(35) 3.263 .
H(17) C(37) 3.069 .
H(17) C(42) 2.676 .
H(17) H(18) 2.356 .
H(17) H(27) 3.150 .
H(17) H(28) 3.472 .
H(17) H(31) 3.143 .
H(18) P(2) 3.575 .
H(18) O(5) 3.038 .
H(18) N(2) 2.849 .
H(18) C(2) 2.647 .
H(18) C(15) 2.887 .
H(18) C(16) 3.017 .
H(18) C(17) 2.012 .
H(18) C(19) 3.185 .
H(18) C(21) 2.039 .
H(18) C(24) 3.032 .
H(18) C(28) 3.279 .
H(18) C(31) 3.210 .
H(18) C(37) 3.500 .
H(18) H(5) 2.774 .
H(18) H(6) 2.633 .
H(18) H(7) 3.537 .
H(18) H(9) 2.498 .
H(18) H(11) 3.526 .
H(18) H(13) 3.287 2_545
H(18) H(15) 3.576 .
H(18) H(17) 2.356 .
H(18) H(20) 3.357 .
H(18) H(27) 3.529 .
H(19) P(1) 2.861 .
H(19) O(6) 3.424 .
H(19) O(8) 2.586 .
H(19) C(1) 2.011 .
H(19) C(16) 3.394 1_455
H(19) C(26) 3.202 .
H(19) C(29) 2.090 .
H(19) C(39) 3.231 .
H(19) C(40) 3.207 .
H(19) C(42) 2.945 5_546
H(19) H(7) 3.183 1_455
H(19) H(10) 2.949 1_455
H(19) H(11) 3.173 1_455
H(19) H(24) 2.412 .
H(19) H(34) 3.575 .
H(19) H(35) 2.889 .
H(20) P(2) 2.831 .
H(20) O(5) 3.339 .
H(20) O(9) 2.595 .
H(20) C(13) 3.222 .
H(20) C(15) 2.016 .
H(20) C(19) 3.227 .
H(20) C(20) 2.849 .
H(20) C(25) 2.844 .
H(20) C(27) 3.527 .
H(20) C(30) 3.225 .
H(20) C(33) 3.523 .
H(20) C(35) 3.218 .
H(20) C(36) 3.187 .
H(20) C(37) 2.012 .
H(20) H(16) 3.134 .
H(20) H(18) 3.357 .
H(20) H(21) 3.206 .
H(20) H(30) 2.817 .
H(20) H(31) 2.312 .
H(20) H(34) 3.472 .
H(21) S(1) 3.412 .
H(21) C(13) 3.271 .
H(21) C(20) 2.041 .
H(21) C(30) 2.015 .
H(21) C(33) 3.245 .
H(21) C(34) 2.702 .
H(21) C(39) 3.500 6_556
H(21) C(41) 3.016 6_556
H(21) H(16) 2.349 .
H(21) H(20) 3.206 .
H(21) H(22) 3.032 .
H(21) H(31) 3.342 .
H(21) H(33) 3.435 6_556
H(21) H(36) 2.547 6_556
H(22) S(1) 2.914 .
H(22) P(1) 2.855 .
H(22) C(1) 1.999 .
H(22) C(23) 3.192 .
H(22) C(26) 3.107 6_556
H(22) C(39) 3.200 .
H(22) C(41) 2.025 .
H(22) C(41) 3.448 6_556
H(22) H(21) 3.032 .
H(22) H(22) 2.546 6_556
H(22) H(31) 3.008 .
H(22) H(36) 2.312 .
H(22) H(36) 3.206 6_556
H(23) S(1) 3.254 6_656
H(23) P(1) 3.013 6_656
H(23) O(6) 2.829 6_656
H(23) O(8) 2.848 6_656
H(23) N(1) 2.652 .
H(23) C(13) 2.009 .
H(23) C(14) 2.634 .
H(23) C(18) 3.199 .
H(23) C(20) 3.223 .
H(23) C(30) 3.285 .
H(23) C(33) 2.039 .
H(23) H(1) 2.449 .
H(23) H(3) 2.511 .
H(23) H(5) 2.809 .
H(23) H(8) 3.507 .
H(23) H(12) 2.779 .
H(23) H(27) 2.355 .
H(23) H(42) 2.718 6_656
H(24) S(2) 2.976 5_556
H(24) C(1) 3.284 .
H(24) C(19) 3.561 5_556
H(24) C(23) 2.098 .
H(24) C(39) 1.989 .
H(24) C(41) 3.172 .
H(24) H(7) 3.354 1_455
H(24) H(10) 3.404 1_455
H(24) H(15) 3.255 5_556
H(24) H(19) 2.412 .
H(24) H(29) 3.499 5_556
H(24) H(33) 2.250 .
H(24) H(41) 2.889 5_556
H(25) C(2) 2.650 .
H(25) C(17) 2.009 .
H(25) C(22) 3.208 .
H(25) C(28) 3.277 .
H(25) C(32) 2.046 .
H(25) H(7) 2.310 .
H(25) H(15) 2.957 5_656
H(25) H(16) 3.001 6_656
H(25) H(26) 2.349 .
H(26) C(16) 3.025 5_656
H(26) C(17) 3.255 .
H(26) C(21) 3.209 .
H(26) C(28) 2.003 .
H(26) C(31) 2.040 .
H(26) C(42) 2.680 .
H(26) C(43) 3.565 6_656
H(26) H(8) 3.301 6_656
H(26) H(9) 2.867 5_656
H(26) H(10) 2.689 5_656
H(26) H(11) 3.013 5_656
H(26) H(16) 2.922 6_656
H(26) H(25) 2.349 .
H(26) H(37) 3.092 6_656
H(26) H(39) 3.215 6_656
H(27) C(13) 3.280 .
H(27) C(21) 3.153 .
H(27) C(22) 3.396 .
H(27) C(25) 3.252 .
H(27) C(27) 2.040 .
H(27) C(30) 2.047 .
H(27) C(34) 2.689 .
H(27) C(43) 3.550 6_656
H(27) H(17) 3.150 .
H(27) H(18) 3.529 .
H(27) H(23) 2.355 .
H(27) H(37) 3.201 6_656
H(27) H(38) 3.043 6_656
H(27) H(42) 3.131 6_656
H(28) C(19) 3.234 .
H(28) C(24) 3.216 .
H(28) C(37) 2.007 .
H(28) C(38) 2.013 .
H(28) C(44) 2.770 5_556
H(28) H(17) 3.472 .
H(28) H(31) 2.310 .
H(28) H(32) 2.305 .
H(28) H(35) 3.593 .
H(28) H(40) 1.987 5_556
H(28) H(41) 2.989 5_556
H(28) H(42) 2.991 5_556
H(29) S(2) 2.837 .
H(29) P(2) 2.758 .
H(29) O(9) 1.987 .
H(29) C(15) 3.587 .
H(29) C(43) 1.802 .
H(29) H(24) 3.499 5_546
H(29) H(30) 1.551 .
H(29) H(37) 2.520 .
H(29) H(38) 1.989 .
H(29) H(39) 2.289 .
H(29) H(39) 3.270 6_646
H(29) H(41) 3.503 .
H(30) P(2) 2.857 .
H(30) O(9) 2.001 .
H(30) C(15) 2.916 .
H(30) C(24) 2.962 .
H(30) C(40) 3.519 .
H(30) C(43) 1.906 .
H(30) C(44) 3.468 .
H(30) H(20) 2.817 .
H(30) H(29) 1.551 .
H(30) H(34) 2.859 .
H(30) H(37) 1.989 .
H(30) H(38) 2.394 .
H(30) H(39) 2.648 .
H(30) H(41) 2.783 .
H(30) H(42) 3.569 .
H(31) C(1) 3.290 .
H(31) C(15) 3.265 .
H(31) C(24) 2.026 .
H(31) C(25) 3.426 .
H(31) C(26) 2.951 .
H(31) C(30) 3.401 .
H(31) C(34) 3.351 .
H(31) C(35) 2.028 .
H(31) C(38) 3.241 .
H(31) C(41) 3.345 .
H(31) H(17) 3.143 .
H(31) H(20) 2.312 .
H(31) H(21) 3.342 .
H(31) H(22) 3.008 .
H(31) H(28) 2.310 .
H(31) H(34) 3.159 .
H(32) C(13) 3.451 2_545
H(32) C(15) 3.295 .
H(32) C(19) 2.055 .
H(32) C(20) 3.223 2_545
H(32) C(25) 3.429 2_545
H(32) C(35) 2.009 .
H(32) C(37) 3.235 .
H(32) H(12) 3.223 2_545
H(32) H(13) 3.260 2_545
H(32) H(15) 2.340 .
H(32) H(16) 3.513 2_545
H(32) H(28) 2.305 .
H(32) H(33) 2.808 5_546
H(32) H(40) 3.436 5_556
H(32) H(42) 3.491 5_556
H(33) C(19) 2.998 5_556
H(33) C(23) 3.236 .
H(33) C(26) 3.204 .
H(33) C(29) 1.952 .
H(33) C(38) 2.991 5_556
H(33) C(41) 1.988 .
H(33) H(15) 2.849 5_556
H(33) H(21) 3.435 6_556
H(33) H(24) 2.250 .
H(33) H(32) 2.808 5_556
H(33) H(35) 3.389 5_556
H(33) H(36) 2.289 .
H(33) H(40) 3.509 5_556
H(33) H(41) 3.257 5_556
H(34) S(1) 2.827 .
H(34) P(1) 2.671 .
H(34) O(8) 2.001 .
H(34) C(1) 3.256 .
H(34) C(24) 3.176 .
H(34) C(35) 3.338 .
H(34) C(37) 2.963 .
H(34) C(44) 1.947 .
H(34) H(19) 3.575 .
H(34) H(20) 3.472 .
H(34) H(30) 2.859 .
H(34) H(31) 3.159 .
H(34) H(35) 1.552 .
H(34) H(40) 2.753 .
H(34) H(41) 2.082 .
H(34) H(42) 2.289 .
H(35) P(1) 3.230 .
H(35) O(8) 1.971 .
H(35) C(1) 3.500 .
H(35) C(23) 3.383 .
H(35) C(35) 3.482 .
H(35) C(44) 1.724 .
H(35) H(19) 2.889 .
H(35) H(28) 3.593 .
H(35) H(33) 3.389 5_546
H(35) H(34) 1.552 .
H(35) H(40) 1.996 .
H(35) H(41) 2.215 .
H(35) H(42) 2.411 .
H(36) C(1) 3.222 .
H(36) C(25) 3.178 6_556
H(36) C(26) 2.001 .
H(36) C(29) 3.166 .
H(36) C(30) 3.413 6_556
H(36) C(34) 3.379 .
H(36) C(34) 3.036 6_556
H(36) C(39) 1.977 .
H(36) H(21) 2.547 6_556
H(36) H(22) 2.312 .
H(36) H(22) 3.206 6_556
H(36) H(33) 2.289 .
H(37) S(1) 3.485 .
H(37) O(9) 2.674 .
H(37) C(28) 3.256 6_546
H(37) C(32) 3.093 6_546
H(37) C(36) 1.798 .
H(37) H(16) 3.141 .
H(37) H(26) 3.092 6_546
H(37) H(27) 3.201 6_546
H(37) H(29) 2.520 .
H(37) H(30) 1.989 .
H(37) H(38) 1.551 .
H(37) H(39) 1.551 .
H(38) O(9) 3.103 .
H(38) C(28) 3.498 6_546
H(38) C(36) 1.901 .
H(38) C(42) 3.308 6_546
H(38) H(27) 3.043 6_546
H(38) H(29) 1.989 .
H(38) H(30) 2.394 .
H(38) H(37) 1.551 .
H(38) H(39) 1.551 .
H(39) S(2) 3.594 6_646
H(39) O(9) 2.290 .
H(39) C(28) 3.593 6_546
H(39) C(32) 3.553 6_546
H(39) C(36) 1.875 .
H(39) C(42) 3.326 6_546
H(39) H(8) 3.003 .
H(39) H(16) 3.552 .
H(39) H(26) 3.215 6_546
H(39) H(29) 2.289 .
H(39) H(29) 3.270 6_646
H(39) H(30) 2.648 .
H(39) H(37) 1.551 .
H(39) H(38) 1.551 .
H(40) O(8) 2.777 .
H(40) C(35) 2.809 5_546
H(40) C(38) 3.536 5_546
H(40) C(39) 3.570 5_546
H(40) C(40) 1.987 .
H(40) H(12) 3.242 6_546
H(40) H(28) 1.987 5_546
H(40) H(32) 3.436 5_546
H(40) H(33) 3.509 5_546
H(40) H(34) 2.753 .
H(40) H(35) 1.996 .
H(40) H(41) 1.551 .
H(40) H(42) 1.551 .
H(41) O(8) 3.079 .
H(41) C(29) 3.197 5_546
H(41) C(36) 3.551 .
H(41) C(39) 3.446 5_546
H(41) C(40) 1.862 .
H(41) H(24) 2.889 5_546
H(41) H(28) 2.989 5_546
H(41) H(29) 3.503 .
H(41) H(30) 2.783 .
H(41) H(33) 3.257 5_546
H(41) H(34) 2.082 .
H(41) H(35) 2.215 .
H(41) H(40) 1.551 .
H(41) H(42) 1.551 .
H(42) P(1) 3.420 .
H(42) O(8) 2.173 .
H(42) C(27) 2.901 6_546
H(42) C(33) 3.154 6_546
H(42) C(40) 1.736 .
H(42) H(12) 2.915 6_546
H(42) H(23) 2.718 6_546
H(42) H(27) 3.131 6_546
H(42) H(28) 2.991 5_546
H(42) H(30) 3.569 .
H(42) H(32) 3.491 5_546
H(42) H(34) 2.289 .
H(42) H(35) 2.411 .
H(42) H(40) 1.551 .
H(42) H(41) 1.551 .

loop_
_geom_torsion_atom_site_label_1
_geom_torsion_atom_site_label_2
_geom_torsion_atom_site_label_3
_geom_torsion_atom_site_label_4
_geom_torsion
S(1) P(1) O(8) C(40) 41.6(4)
S(1) P(1) C(1) C(23) -152.4(3)
S(1) P(1) C(1) C(26) 29.7(5)
O(6) P(1) O(8) C(40) 168.5(4)
O(6) P(1) C(1) C(23) 77.4(4)
O(6) P(1) C(1) C(26) -100.5(4)
O(8) P(1) C(1) C(23) -32.6(4)
O(8) P(1) C(1) C(26) 149.5(4)
C(1) P(1) O(8) C(40) -77.6(4)
S(2) P(2) O(9) C(36) 47.2(4)
S(2) P(2) C(15) C(19) 29.0(5)
S(2) P(2) C(15) C(24) -152.7(4)
O(5) P(2) O(9) C(36) 173.6(4)
O(5) P(2) C(15) C(19) -101.2(4)
O(5) P(2) C(15) C(24) 77.2(4)
O(9) P(2) C(15) C(19) 149.9(4)
O(9) P(2) C(15) C(24) -31.7(4)
C(15) P(2) O(9) C(36) -71.8(4)
P(1) O(8) C(40) C(44) -137.6(8)
P(2) O(9) C(36) C(43) -167.7(6)
P(1) C(1) C(23) C(29) -175.9(4)
P(1) C(1) C(26) C(41) 176.2(5)
C(23) C(1) C(26) C(41) -1.7(9)
C(26) C(1) C(23) C(29) 2.1(8)
N(2) C(2) C(17) C(22) 57.0(5)
N(2) C(2) C(17) C(31) -123.1(4)
C(16) C(2) C(17) C(22) -66.4(5)
C(16) C(2) C(17) C(31) 113.5(5)
C(14) C(13) C(20) C(25) -177.0(4)
C(20) C(13) C(14) N(1) -137.8(4)
C(20) C(13) C(14) C(18) 99.9(5)
C(14) C(13) C(27) C(33) 177.8(5)
C(27) C(13) C(14) N(1) 45.5(6)
C(27) C(13) C(14) C(18) -76.8(6)
C(20) C(13) C(27) C(33) 1.0(8)
C(27) C(13) C(20) C(25) -0.2(6)
P(2) C(15) C(19) C(38) 179.1(4)
P(2) C(15) C(24) C(37) 179.1(4)
C(19) C(15) C(24) C(37) -2.4(8)
C(24) C(15) C(19) C(38) 0.7(8)
C(2) C(17) C(22) C(21) 179.1(4)
C(2) C(17) C(31) C(32) -179.6(4)
C(22) C(17) C(31) C(32) 0.2(5)
C(31) C(17) C(22) C(21) -0.7(7)
C(15) C(19) C(38) C(35) 1.2(9)
C(13) C(20) C(25) C(30) 0.4(8)
C(22) C(21) C(28) C(32) 1.0(7)
C(22) C(21) C(28) C(42) -178.8(5)
C(28) C(21) C(22) C(17) 0.1(6)
C(1) C(23) C(29) C(39) -0.8(8)
C(15) C(24) C(37) C(35) 2.1(9)
C(20) C(25) C(30) C(33) -1.4(8)
C(20) C(25) C(30) C(34) -179.0(5)
C(1) C(26) C(41) C(39) -0.1(10)
C(13) C(27) C(33) C(30) -2.0(9)
C(21) C(28) C(32) C(31) -1.5(8)
C(42) C(28) C(32) C(31) 178.3(5)
C(23) C(29) C(39) C(41) -1.1(10)
C(25) C(30) C(33) C(27) 2.1(9)
C(34) C(30) C(33) C(27) 179.8(4)
C(17) C(31) C(32) C(28) 0.9(8)
C(37) C(35) C(38) C(19) -1.6(10)
C(38) C(35) C(37) C(24) -0.1(9)
C(29) C(39) C(41) C(26) 1.5(12)
